data_2209501
loop_
_publ_author_name
'Ray J. Butcher'
'Yathirajan, H. S.'
'Anilkumar, H.G.'
'Ashalatha, B.V.'
'Narayana, B.'

_publ_section_title
;
 4-Amino-6-phenyl-3-thioxo-2,3-dihydro-1,2,4-triazin-5(4<i>H</i>)-one
;
_journal_coeditor_code GH2010
_journal_issue 7
_journal_name_full 'Acta Crystallographica Section E'
_journal_page_first o2702
_journal_page_last o2704
_journal_paper_doi 10.1107/S1600536806020770
_journal_volume 62
_journal_year 2006
_chemical_formula_iupac 'C9 H8 N4 O S'
_chemical_formula_moiety 'C9 H8 N4 O S'
_chemical_formula_sum 'C9 H8 N4 O S'
_chemical_formula_weight 220.25
_chemical_name_systematic
;
4-Amino-6-phenyl-3-thioxo-2,3-dihydro-1,2,4-triazin-5(4H)-one
;
_space_group_IT_number 2
_symmetry_cell_setting triclinic
_symmetry_space_group_name_Hall '-P 1'
_symmetry_space_group_name_H-M 'P -1'
_atom_sites_solution_hydrogens geom
_atom_sites_solution_primary direct
_atom_sites_solution_secondary difmap
_audit_creation_method SHELXL-97
_cell_angle_alpha 81.061(3)
_cell_angle_beta 89.307(4)
_cell_angle_gamma 75.444(3)
_cell_formula_units_Z 4
_cell_length_a 6.5965(11)
_cell_length_b 7.0573(12)
_cell_length_c 21.238(4)
_cell_measurement_reflns_used 3497
_cell_measurement_temperature 273(2)
_cell_measurement_theta_max 30.180
_cell_measurement_theta_min 3.020
_cell_volume 945.0(3)
_computing_cell_refinement 'APEX2 (Bruker, 2006)'
_computing_data_collection 'APEX2 (Bruker, 2006)'
_computing_data_reduction 'APEX2 (Bruker, 2006)'
_computing_molecular_graphics 'SHELXTL (Sheldrick, 1997b)'
_computing_publication_material SHELXTL
_computing_structure_refinement 'SHELXL97 (Sheldrick, 1997a)'
_computing_structure_solution 'SHELXS97 (Sheldrick, 1990)'
_diffrn_ambient_temperature 273(2)
_diffrn_measured_fraction_theta_full 0.982
_diffrn_measured_fraction_theta_max 0.900
_diffrn_measurement_device_type 'Bruker Apex II CCD area-detector'
_diffrn_measurement_method '\f and \w scans'
_diffrn_radiation_monochromator graphite
_diffrn_radiation_source 'fine-focus sealed tube'
_diffrn_radiation_type MoK\a
_diffrn_radiation_wavelength 0.71073
_diffrn_reflns_av_R_equivalents 0.0264
_diffrn_reflns_av_sigmaI/netI 0.0469
_diffrn_reflns_limit_h_max 9
_diffrn_reflns_limit_h_min -7
_diffrn_reflns_limit_k_max 9
_diffrn_reflns_limit_k_min -10
_diffrn_reflns_limit_l_max 29
_diffrn_reflns_limit_l_min -28
_diffrn_reflns_number 10897
_diffrn_reflns_theta_full 25.00
_diffrn_reflns_theta_max 30.81
_diffrn_reflns_theta_min 1.94
_diffrn_standards_number 0
_exptl_absorpt_coefficient_mu 0.318
_exptl_absorpt_correction_T_max 0.9701
_exptl_absorpt_correction_T_min 0.8445
_exptl_absorpt_correction_type multi-scan
_exptl_absorpt_process_details 'Sadabs (Sheldrick, 1996)'
_exptl_crystal_colour 'clear colorless?'
_exptl_crystal_density_diffrn 1.548
_exptl_crystal_density_method 'not measured'
_exptl_crystal_description plate
_exptl_crystal_F_000 456
_exptl_crystal_size_max 0.55
_exptl_crystal_size_mid 0.27
_exptl_crystal_size_min 0.10
_refine_diff_density_max 0.325
_refine_diff_density_min -0.260
_refine_ls_extinction_method none
_refine_ls_goodness_of_fit_ref 1.046
_refine_ls_hydrogen_treatment constr
_refine_ls_matrix_type full
_refine_ls_number_parameters 289
_refine_ls_number_reflns 5336
_refine_ls_number_restraints 0
_refine_ls_restrained_S_all 1.046
_refine_ls_R_factor_all 0.0740
_refine_ls_R_factor_gt 0.0488
_refine_ls_shift/su_max 0.002
_refine_ls_shift/su_mean 0.000
_refine_ls_structure_factor_coef Fsqd
_refine_ls_weighting_details 'calc w=1/[\s^2^(Fo^2^)+(0.0710P)^2^+0.1411P] where P=(Fo^2^+2Fc^2^)/3'
_refine_ls_weighting_scheme calc
_refine_ls_wR_factor_gt 0.1287
_refine_ls_wR_factor_ref 0.1427
_reflns_number_gt 3757
_reflns_number_total 5336
_reflns_threshold_expression I>2\s(I)
_cod_data_source_file gh2010.cif
_cod_data_source_block II
_cod_depositor_comments
;
The following automatic conversions were performed:
'_symmetry_cell_setting' value 'Triclinic' changed to 'triclinic'
according to '/home/saulius/struct/CIF-dictionaries/cif_core.dic'
dictionary named 'cif_core.dic' version 2.4.1 from 2010-06-29.

Automatic conversion script
Id: cif_fix_enum 1527 2010-12-29 10:47:43Z saulius 

The following automatic conversions were performed:

'_symmetry_cell_setting' value 'Triclinic' changed to 'triclinic'
according to /home/saulius/struct/CIF-dictionaries/cif_core.dic
dictionary named 'cif_core.dic' version 2.4.1 from 2010-06-29.

Automatic conversion script
Id: cif_fix_values 1715 2011-07-08 13:25:40Z adriana 
;
_cod_database_code 2209501
_cod_database_fobs_code 2209501

loop_
_symmetry_equiv_pos_as_xyz
'x, y, z'
'-x, -y, -z'

loop_
_atom_site_type_symbol
_atom_site_label
_atom_site_fract_x
_atom_site_fract_y
_atom_site_fract_z
_atom_site_U_iso_or_equiv
_atom_site_adp_type
_atom_site_calc_flag
_atom_site_refinement_flags
_atom_site_occupancy
S S1A 0.94788(8) -0.07777(9) 0.70696(2) 0.05222(17) Uani d . 1
S S1B -0.10922(8) 0.67908(10) 0.21738(2) 0.05537(18) Uani d . 1
O O1A 0.28032(19) 0.1681(2) 0.58355(6) 0.0465(3) Uani d . 1
O O1B -0.7434(2) 0.7999(2) 0.08135(6) 0.0490(4) Uani d . 1
N N1A 0.8927(2) 0.0702(3) 0.58453(7) 0.0399(4) Uani d . 1
H H1AA 1.028(4) 0.060(3) 0.5833(10) 0.048 Uiso d . 1
N N2A 0.7922(2) 0.1589(2) 0.52907(7) 0.0385(3) Uani d . 1
N N3A 0.5920(2) 0.0572(2) 0.63638(6) 0.0319(3) Uani d . 1
N N4A 0.4866(3) 0.0198(3) 0.69333(7) 0.0453(4) Uani d . 1
H H4A1 0.561(4) -0.119(4) 0.7083(11) 0.054 Uiso d . 1
H H4A2 0.368(4) 0.019(4) 0.6831(11) 0.054 Uiso d . 1
N N1B -0.1327(2) 0.7066(3) 0.09250(7) 0.0423(4) Uani d . 1
H H1BA -0.007(4) 0.702(3) 0.0928(10) 0.051 Uiso d . 1
N N2B -0.2150(2) 0.7221(3) 0.03395(7) 0.0397(4) Uani d . 1
N N3B -0.4464(2) 0.7432(2) 0.14045(6) 0.0353(3) Uani d . 1
N N4B -0.5668(3) 0.7405(3) 0.19564(8) 0.0467(4) Uani d . 1
H H4B1 -0.530(4) 0.807(4) 0.2206(12) 0.056 Uiso d . 1
H H4B2 -0.697(4) 0.785(4) 0.1844(11) 0.056 Uiso d . 1
C C1A 0.8059(3) 0.0206(3) 0.64079(8) 0.0342(4) Uani d . 1
C C2A 0.4704(2) 0.1436(2) 0.58175(7) 0.0306(3) Uani d . 1
C C3A 0.5893(2) 0.1971(2) 0.52563(7) 0.0293(3) Uani d . 1
C C4A 0.4878(3) 0.2980(2) 0.46306(7) 0.0314(3) Uani d . 1
C C5A 0.6170(3) 0.3432(3) 0.41301(8) 0.0414(4) Uani d . 1
H H5AA 0.7615 0.3082 0.4199 0.050 Uiso calc R 1
C C6A 0.5337(4) 0.4387(3) 0.35383(9) 0.0494(5) Uani d . 1
H H6AA 0.6219 0.4681 0.3213 0.059 Uiso calc R 1
C C7A 0.3192(4) 0.4908(3) 0.34283(10) 0.0503(5) Uani d . 1
H H7AA 0.2629 0.5533 0.3028 0.060 Uiso calc R 1
C C8A 0.1891(3) 0.4494(3) 0.39155(10) 0.0504(5) Uani d . 1
H H8AA 0.0448 0.4859 0.3843 0.060 Uiso calc R 1
C C9A 0.2715(3) 0.3537(3) 0.45139(9) 0.0427(4) Uani d . 1
H H9AA 0.1820 0.3267 0.4838 0.051 Uiso calc R 1
C C1B -0.2342(3) 0.7099(3) 0.14814(8) 0.0370(4) Uani d . 1
C C2B -0.5526(3) 0.7648(3) 0.08255(8) 0.0333(3) Uani d . 1
C C3B -0.4154(3) 0.7449(2) 0.02751(7) 0.0320(3) Uani d . 1
C C4B -0.4966(3) 0.7502(3) -0.03795(8) 0.0340(4) Uani d . 1
C C5B -0.7082(3) 0.7935(3) -0.05496(9) 0.0464(5) Uani d . 1
H H5BA -0.8087 0.8237 -0.0245 0.056 Uiso calc R 1
C C6B -0.7703(4) 0.7919(4) -0.11713(10) 0.0543(6) Uani d . 1
H H6BA -0.9122 0.8207 -0.1278 0.065 Uiso calc R 1
C C7B -0.6244(4) 0.7482(3) -0.16296(9) 0.0540(5) Uani d . 1
H H7BA -0.6674 0.7471 -0.2044 0.065 Uiso calc R 1
C C8B -0.4138(4) 0.7062(4) -0.14706(9) 0.0552(6) Uani d . 1
H H8BA -0.3144 0.6767 -0.1779 0.066 Uiso calc R 1
C C9B -0.3504(3) 0.7077(3) -0.08541(9) 0.0467(5) Uani d . 1
H H9BA -0.2081 0.6800 -0.0753 0.056 Uiso calc R 1

loop_
_atom_site_aniso_label
_atom_site_aniso_U_11
_atom_site_aniso_U_22
_atom_site_aniso_U_33
_atom_site_aniso_U_12
_atom_site_aniso_U_13
_atom_site_aniso_U_23
S1A 0.0345(3) 0.0800(4) 0.0382(2) -0.0130(2) -0.00828(18) 0.0011(2)
S1B 0.0323(3) 0.0948(5) 0.0387(3) -0.0158(3) -0.00522(19) -0.0092(2)
O1A 0.0223(6) 0.0718(10) 0.0449(7) -0.0160(6) 0.0024(5) -0.0012(6)
O1B 0.0235(6) 0.0817(11) 0.0441(7) -0.0187(6) 0.0032(5) -0.0083(7)
N1A 0.0193(7) 0.0591(10) 0.0382(7) -0.0096(6) 0.0004(5) 0.0018(7)
N2A 0.0241(7) 0.0526(9) 0.0364(7) -0.0095(6) 0.0021(5) -0.0001(6)
N3A 0.0248(7) 0.0446(8) 0.0286(6) -0.0118(6) 0.0039(5) -0.0078(5)
N4A 0.0307(8) 0.0742(12) 0.0319(7) -0.0170(8) 0.0074(6) -0.0053(7)
N1B 0.0222(7) 0.0688(11) 0.0392(8) -0.0165(7) 0.0028(6) -0.0105(7)
N2B 0.0262(7) 0.0575(10) 0.0376(7) -0.0139(7) 0.0039(6) -0.0087(6)
N3B 0.0266(7) 0.0496(9) 0.0322(7) -0.0149(6) 0.0044(5) -0.0056(6)
N4B 0.0301(8) 0.0808(13) 0.0340(8) -0.0212(8) 0.0086(6) -0.0121(8)
C1A 0.0263(8) 0.0418(9) 0.0361(8) -0.0107(7) 0.0002(6) -0.0075(7)
C2A 0.0230(8) 0.0375(9) 0.0342(8) -0.0114(6) 0.0018(6) -0.0082(6)
C3A 0.0216(7) 0.0341(8) 0.0340(7) -0.0092(6) 0.0021(6) -0.0072(6)
C4A 0.0284(8) 0.0333(8) 0.0344(8) -0.0102(6) 0.0005(6) -0.0069(6)
C5A 0.0321(9) 0.0520(11) 0.0394(9) -0.0124(8) 0.0021(7) -0.0026(8)
C6A 0.0504(12) 0.0594(13) 0.0374(9) -0.0163(10) 0.0024(8) -0.0007(8)
C7A 0.0554(13) 0.0523(12) 0.0418(10) -0.0149(10) -0.0126(9) 0.0005(8)
C8A 0.0362(11) 0.0563(12) 0.0557(12) -0.0119(9) -0.0135(9) 0.0013(9)
C9A 0.0293(9) 0.0515(11) 0.0458(10) -0.0115(8) -0.0023(7) -0.0009(8)
C1B 0.0269(8) 0.0485(10) 0.0373(8) -0.0131(7) -0.0005(6) -0.0062(7)
C2B 0.0245(8) 0.0427(9) 0.0349(8) -0.0141(7) 0.0017(6) -0.0035(6)
C3B 0.0269(8) 0.0360(9) 0.0351(8) -0.0119(7) 0.0037(6) -0.0048(6)
C4B 0.0325(9) 0.0350(9) 0.0357(8) -0.0124(7) 0.0013(6) -0.0029(6)
C5B 0.0365(10) 0.0646(13) 0.0385(9) -0.0160(9) -0.0007(7) -0.0034(8)
C6B 0.0462(12) 0.0734(15) 0.0443(10) -0.0230(11) -0.0090(9) 0.0018(10)
C7B 0.0672(15) 0.0615(14) 0.0355(9) -0.0240(11) -0.0079(9) -0.0011(8)
C8B 0.0593(14) 0.0695(14) 0.0371(10) -0.0158(11) 0.0079(9) -0.0106(9)
C9B 0.0387(11) 0.0609(13) 0.0410(9) -0.0123(9) 0.0046(8) -0.0103(8)

loop_
_atom_type_symbol
_atom_type_description
_atom_type_scat_dispersion_real
_atom_type_scat_dispersion_imag
_atom_type_scat_source
C C 0.0033 0.0016 'International Tables Vol C Tables 4.2.6.8 and 6.1.1.4'
H H 0.0000 0.0000 'International Tables Vol C Tables 4.2.6.8 and 6.1.1.4'
N N 0.0061 0.0033 'International Tables Vol C Tables 4.2.6.8 and 6.1.1.4'
O O 0.0106 0.0060 'International Tables Vol C Tables 4.2.6.8 and 6.1.1.4'
S S 0.1246 0.1234 'International Tables Vol C Tables 4.2.6.8 and 6.1.1.4'

loop_
_geom_angle_atom_site_label_1
_geom_angle_atom_site_label_2
_geom_angle_atom_site_label_3
_geom_angle
N2A N1A C1A 127.28(15)
N2A N1A H1AA 112.8(14)
C1A N1A H1AA 119.4(14)
C3A N2A N1A 119.21(15)
C1A N3A C2A 125.20(14)
C1A N3A N4A 117.10(14)
C2A N3A N4A 117.45(14)
N3A N4A H4A1 100.4(13)
N3A N4A H4A2 106.8(16)
H4A1 N4A H4A2 106(2)
N2B N1B C1B 127.67(16)
N2B N1B H1BA 113.5(15)
C1B N1B H1BA 118.7(15)
C3B N2B N1B 118.66(15)
C1B N3B C2B 125.18(14)
C1B N3B N4B 117.89(14)
C2B N3B N4B 116.73(14)
N3B N4B H4B1 110.2(18)
N3B N4B H4B2 108.5(15)
H4B1 N4B H4B2 112(2)
N1A C1A N3A 113.03(14)
N1A C1A S1A 122.47(13)
N3A C1A S1A 124.49(13)
O1A C2A N3A 119.31(15)
O1A C2A C3A 126.09(15)
N3A C2A C3A 114.60(14)
N2A C3A C2A 120.54(14)
N2A C3A C4A 116.44(14)
C2A C3A C4A 123.02(14)
C9A C4A C5A 117.99(16)
C9A C4A C3A 123.98(15)
C5A C4A C3A 118.01(15)
C6A C5A C4A 121.25(18)
C6A C5A H5AA 119.4
C4A C5A H5AA 119.4
C5A C6A C7A 120.03(19)
C5A C6A H6AA 120.0
C7A C6A H6AA 120.0
C8A C7A C6A 119.68(18)
C8A C7A H7AA 120.2
C6A C7A H7AA 120.2
C7A C8A C9A 120.72(19)
C7A C8A H8AA 119.6
C9A C8A H8AA 119.6
C8A C9A C4A 120.32(18)
C8A C9A H9AA 119.8
C4A C9A H9AA 119.8
N1B C1B N3B 113.13(15)
N1B C1B S1B 122.13(14)
N3B C1B S1B 124.74(13)
O1B C2B N3B 119.30(15)
O1B C2B C3B 126.57(15)
N3B C2B C3B 114.12(14)
N2B C3B C2B 121.05(15)
N2B C3B C4B 116.39(15)
C2B C3B C4B 122.56(15)
C5B C4B C9B 117.93(17)
C5B C4B C3B 124.25(16)
C9B C4B C3B 117.81(16)
C6B C5B C4B 120.46(19)
C6B C5B H5BA 119.8
C4B C5B H5BA 119.8
C7B C6B C5B 120.8(2)
C7B C6B H6BA 119.6
C5B C6B H6BA 119.6
C6B C7B C8B 119.58(19)
C6B C7B H7BA 120.2
C8B C7B H7BA 120.2
C7B C8B C9B 120.1(2)
C7B C8B H8BA 120.0
C9B C8B H8BA 120.0
C8B C9B C4B 121.2(2)
C8B C9B H9BA 119.4
C4B C9B H9BA 119.4

loop_
_geom_bond_atom_site_label_1
_geom_bond_atom_site_label_2
_geom_bond_distance
_geom_bond_publ_flag
S1A C1A 1.6541(17) y
S1B C1B 1.6520(18) y
O1A C2A 1.223(2) y
O1B C2B 1.220(2) y
N1A N2A 1.342(2) y
N1A C1A 1.353(2) y
N1A H1AA 0.88(2) ?
N2A C3A 1.298(2) y
N3A C1A 1.371(2) y
N3A C2A 1.385(2) y
N3A N4A 1.4102(19) ?
N4A H4A1 0.99(2) ?
N4A H4A2 0.81(3) ?
N1B N2B 1.341(2) y
N1B C1B 1.352(2) y
N1B H1BA 0.82(2) ?
N2B C3B 1.298(2) y
N3B C1B 1.367(2) y
N3B C2B 1.391(2) y
N3B N4B 1.408(2) ?
N4B H4B1 0.84(3) ?
N4B H4B2 0.86(3) ?
C2A C3A 1.471(2) ?
C3A C4A 1.486(2) ?
C4A C9A 1.396(2) ?
C4A C5A 1.403(2) ?
C5A C6A 1.380(3) ?
C5A H5AA 0.9300 ?
C6A C7A 1.383(3) ?
C6A H6AA 0.9300 ?
C7A C8A 1.379(3) ?
C7A H7AA 0.9300 ?
C8A C9A 1.390(3) ?
C8A H8AA 0.9300 ?
C9A H9AA 0.9300 ?
C2B C3B 1.472(2) ?
C3B C4B 1.487(2) ?
C4B C5B 1.391(3) ?
C4B C9B 1.401(3) ?
C5B C6B 1.390(3) ?
C5B H5BA 0.9300 ?
C6B C7B 1.375(3) ?
C6B H6BA 0.9300 ?
C7B C8B 1.381(3) ?
C7B H7BA 0.9300 ?
C8B C9B 1.382(3) ?
C8B H8BA 0.9300 ?
C9B H9BA 0.9300 ?

loop_
_geom_hbond_atom_site_label_D
_geom_hbond_atom_site_label_H
_geom_hbond_atom_site_label_A
_geom_hbond_site_symmetry_A
_geom_hbond_distance_DH
_geom_hbond_distance_HA
_geom_hbond_distance_DA
_geom_hbond_angle_DHA
N1A H1AA O1A 1_655 0.88(2) 2.00(2) 2.810(2) 153(2)
N4A H4A2 O1A . 0.81(3) 2.22(2) 2.643(2) 112(2)
N1B H1BA O1B 1_655 0.82(2) 2.02(2) 2.806(2) 158(2)
N4B H4B1 N4A 2_566 0.84(3) 2.41(3) 3.228(3) 167(2)
N4B H4B2 O1B . 0.86(3) 2.20(2) 2.633(2) 111.3(19)

loop_
_geom_torsion_atom_site_label_1
_geom_torsion_atom_site_label_2
_geom_torsion_atom_site_label_3
_geom_torsion_atom_site_label_4
_geom_torsion
C1A N1A N2A C3A -3.3(3)
C1B N1B N2B C3B 0.7(3)
N2A N1A C1A N3A 4.5(3)
N2A N1A C1A S1A -176.55(16)
C2A N3A C1A N1A -2.7(3)
N4A N3A C1A N1A -176.79(16)
C2A N3A C1A S1A 178.43(14)
N4A N3A C1A S1A 4.3(2)
C1A N3A C2A O1A 179.71(17)
N4A N3A C2A O1A -6.2(2)
C1A N3A C2A C3A -0.1(2)
N4A N3A C2A C3A 174.03(15)
N1A N2A C3A C2A -0.1(3)
N1A N2A C3A C4A 179.21(16)
O1A C2A C3A N2A -178.16(18)
N3A C2A C3A N2A 1.6(2)
O1A C2A C3A C4A 2.6(3)
N3A C2A C3A C4A -177.69(15)
N2A C3A C4A C9A -178.59(17)
C2A C3A C4A C9A 0.7(3)
N2A C3A C4A C5A 0.2(2)
C2A C3A C4A C5A 179.53(16)
C9A C4A C5A C6A -0.4(3)
C3A C4A C5A C6A -179.27(18)
C4A C5A C6A C7A -0.4(3)
C5A C6A C7A C8A 1.0(3)
C6A C7A C8A C9A -0.8(3)
C7A C8A C9A C4A 0.0(3)
C5A C4A C9A C8A 0.6(3)
C3A C4A C9A C8A 179.37(18)
N2B N1B C1B N3B -3.5(3)
N2B N1B C1B S1B 177.25(16)
C2B N3B C1B N1B 2.3(3)
N4B N3B C1B N1B 177.11(17)
C2B N3B C1B S1B -178.46(14)
N4B N3B C1B S1B -3.7(3)
C1B N3B C2B O1B -177.89(18)
N4B N3B C2B O1B 7.3(3)
C1B N3B C2B C3B 1.1(3)
N4B N3B C2B C3B -173.69(16)
N1B N2B C3B C2B 3.4(3)
N1B N2B C3B C4B -176.77(16)
O1B C2B C3B N2B 174.76(19)
N3B C2B C3B N2B -4.2(2)
O1B C2B C3B C4B -5.0(3)
N3B C2B C3B C4B 176.01(15)
N2B C3B C4B C5B -173.19(18)
C2B C3B C4B C5B 6.6(3)
N2B C3B C4B C9B 7.2(2)
C2B C3B C4B C9B -172.97(17)
C9B C4B C5B C6B 0.7(3)
C3B C4B C5B C6B -178.89(18)
C4B C5B C6B C7B -0.2(3)
C5B C6B C7B C8B -0.2(4)
C6B C7B C8B C9B 0.1(4)
C7B C8B C9B C4B 0.4(3)
C5B C4B C9B C8B -0.8(3)
C3B C4B C9B C8B 178.80(19)

loop_
_cod_related_entry_id
_cod_related_entry_database
_cod_related_entry_code
1 ChemSpider 3310426
